data_8103620
loop_
_publ_author_name
'Petrova, R.'
'Angelova, O.'
'Todorov, T.'
'Mihailova, B.'
'Bakardjieva, S.'

_publ_section_title
;
 Crystal structures of Cd (Re O4)2 * 4(Urea), Cd (Re O4)2 * 6(Urea) and Ca
 (Re O4)2 * 5(Urea). Synthesis and characterization of urea adducts from
 the systems M (Re O4)2 - Urea - (H2 O), M = Ca, Sr, Ba, Pb and Cd
;
_journal_name_full 'Zeitschrift fuer Kristallographie (149,1979-)'
_journal_page_first 309
_journal_page_last 316
_journal_volume 215
_journal_year 2000
_chemical_formula_sum 'C6 H24 Cd N12 O14 Re2'
_chemical_name_systematic '(Cd (Re O4)2) (C O (N H2)2)6'
_space_group_IT_number 14
_symmetry_space_group_name_Hall '-P 2yn'
_symmetry_space_group_name_H-M 'P 1 21/n 1'
_cell_angle_alpha 90
_cell_angle_beta 101.03
_cell_angle_gamma 90
_cell_formula_units_Z 2
_cell_length_a 10.772
_cell_length_b 7.625
_cell_length_c 15.095
_cell_volume 1216.947
_citation_journal_id_ASTM ZEKRDZ
_cod_data_source_file Petrova_ZEKRDZ_2000_809.cif
_cod_data_source_block C6H24Cd1N12O14Re2
_cod_original_sg_symbol_Hall '-P 2ybc (x-z,y,z)'
_cod_original_formula_sum 'C6 H24 Cd1 N12 O14 Re2'
_cod_database_code 8103620

loop_
_symmetry_equiv_pos_as_xyz
x,y,z
-x+1/2,y+1/2,-z+1/2
-x,-y,-z
x-1/2,-y-1/2,z-1/2

loop_
_atom_site_label
_atom_site_type_symbol
_atom_site_fract_x
_atom_site_fract_y
_atom_site_fract_z
_atom_site_occupancy
_atom_site_U_iso_or_equiv
N1 N-3 0.0761 0.2581 0.824 1 0.0
C2 C+4 0.2679 0.8389 -0.0394 1 0.0
C1 C+4 0.0322 0.351 0.8853 1 0.0
O2 O-2 -0.0451 0.3416 0.3073 1 0.0
N6 N-3 0.7584 0.7723 0.7564 1 0.0
O3 O-2 0.8936 0.1418 0.4483 1 0.0
Re1 Re+7 -0.07826 0.13353 0.34098 1 0.0
O5 O-2 0.0054 0.2836 -0.0444 1 0.0
C3 C+4 0.7895 0.8336 0.842 1 0.0
O6 O-2 0.1808 -0.048 -0.0556 1 0.0
N4 N-3 0.3738 0.8579 -0.0726 1 0.0
Cd1 Cd+2 0 0 0.5 1 0.0
N2 N-3 0.0126 0.5212 0.8704 1 0.0
N3 N-3 0.2583 0.6953 0.0094 1 0.0
N5 N-3 0.721 0.7818 -0.0996 1 0.0
O4 O-2 0.7941 0.0462 0.2701 1 0.0
O1 O-2 0.0492 0.0011 0.3391 1 0.0
O7 O-2 0.8827 -0.0654 0.8618 1 0.0
